data_4038148
loop_
_publ_author_name
'Noland, Wayland E.'
'Kumar, Honnaiah Vijay'
'Reddi, Yernaidu'
'Cramer, Christopher J.'
'Novikov, Alexei V.'
'Kim, Hyejin'
'Zhu, Yumeng'
'Chin, Yoke Ching'
'Zhou, Yuqi'
'Radakovic, Predrag'
'Uprety, Anjola'
'Xie, Jun'
'Flick, Grant C.'

_publ_section_title
;
 Diels-Alder/Ene Reactivities of 2-(1&#x00B4;-Cycloalkenyl)thiophenes and
 2-(1&#x00B4;-Cycloalkenyl)benzo[b]thiophenes with N-Phenylmaleimides:
 Role of Cycloalkene Ring Size on Benzothiophene and Dibenzothiophene
 Product Distributions.
;
_journal_name_full 'The Journal of organic chemistry'
_journal_paper_doi 10.1021/acs.joc.9b03363
_journal_year 2020
_chemical_formula_moiety 'C21 H15 N O6'
_chemical_formula_sum 'C21 H15 N O6'
_chemical_formula_weight 377.34
_chemical_name_common 19070z
_space_group_crystal_system monoclinic
_space_group_IT_number 15
_space_group_name_Hall '-C 2yc'
_space_group_name_H-M_alt 'C 1 2/c 1'
_atom_sites_solution_hydrogens geom
_audit_creation_method SHELXL-2018/3
_cell_angle_alpha 90
_cell_angle_beta 96.279(2)
_cell_angle_gamma 90
_cell_formula_units_Z 8
_cell_length_a 18.9040(8)
_cell_length_b 7.2383(3)
_cell_length_c 25.7728(11)
_cell_measurement_reflns_used 2936
_cell_measurement_temperature 100(2)
_cell_measurement_theta_max 30.52
_cell_measurement_theta_min 3.09
_cell_volume 3505.4(3)
_computing_cell_refinement 'Bruker SAINT'
_computing_data_collection 'Bruker APEX3'
_computing_data_reduction 'Bruker SAINT'
_computing_molecular_graphics 'Bruker SHELXTL'
_computing_publication_material 'Bruker SHELXTL'
_computing_structure_refinement 'SHELXL-2018/3 (Sheldrick, 2015)'
_computing_structure_solution 'SHELXT-2014/5 (Sheldrick, 2015)'
_diffrn_ambient_temperature 100(2)
_diffrn_measured_fraction_theta_full 0.999
_diffrn_measured_fraction_theta_max 0.998
_diffrn_measurement_device_type 'Bruker VENTURE PHOTON-III'
_diffrn_measurement_method '\f and \w scans'
_diffrn_radiation_type MoK\a
_diffrn_radiation_wavelength 0.71073
_diffrn_reflns_av_R_equivalents 0.0297
_diffrn_reflns_av_unetI/netI 0.0223
_diffrn_reflns_Laue_measured_fraction_full 0.999
_diffrn_reflns_Laue_measured_fraction_max 0.998
_diffrn_reflns_limit_h_max 26
_diffrn_reflns_limit_h_min -26
_diffrn_reflns_limit_k_max 10
_diffrn_reflns_limit_k_min -9
_diffrn_reflns_limit_l_max 36
_diffrn_reflns_limit_l_min -36
_diffrn_reflns_number 26887
_diffrn_reflns_point_group_measured_fraction_full 0.999
_diffrn_reflns_point_group_measured_fraction_max 0.998
_diffrn_reflns_theta_full 25.242
_diffrn_reflns_theta_max 30.561
_diffrn_reflns_theta_min 2.168
_diffrn_source micro-focus
_exptl_absorpt_coefficient_mu 0.106
_exptl_absorpt_correction_T_max 0.7461
_exptl_absorpt_correction_T_min 0.6986
_exptl_absorpt_correction_type multi-scan
_exptl_absorpt_process_details 'SADABS-2016/2 (Sheldrick, 2015)'
_exptl_crystal_colour colourless
_exptl_crystal_density_diffrn 1.430
_exptl_crystal_description Block
_exptl_crystal_F_000 1568
_exptl_crystal_size_max 0.190
_exptl_crystal_size_mid 0.180
_exptl_crystal_size_min 0.140
_exptl_transmission_factor_max 0.7461
_exptl_transmission_factor_min 0.6986
_refine_diff_density_max 0.413
_refine_diff_density_min -0.234
_refine_diff_density_rms 0.049
_refine_ls_extinction_method none
_refine_ls_goodness_of_fit_ref 1.039
_refine_ls_hydrogen_treatment constr
_refine_ls_matrix_type full
_refine_ls_number_parameters 254
_refine_ls_number_reflns 5379
_refine_ls_number_restraints 0
_refine_ls_restrained_S_all 1.039
_refine_ls_R_factor_all 0.0499
_refine_ls_R_factor_gt 0.0406
_refine_ls_shift/su_max 0.001
_refine_ls_shift/su_mean 0.000
_refine_ls_structure_factor_coef Fsqd
_refine_ls_weighting_details 'w=1/[\s^2^(Fo^2^)+(0.0529P)^2^+2.8150P] where P=(Fo^2^+2Fc^2^)/3'
_refine_ls_weighting_scheme calc
_refine_ls_wR_factor_gt 0.1031
_refine_ls_wR_factor_ref 0.1094
_reflns_Friedel_coverage 0.000
_reflns_number_gt 4597
_reflns_number_total 5379
_reflns_threshold_expression 'I > 2\s(I)'
_cod_data_source_file jo9b03363_si_003.cif
_cod_data_source_block 19070z
_cod_original_sg_symbol_H-M 'C 2/c'
_cod_database_code 4038148
_shelx_shelxl_version_number 2018/3
_shelx_space_group_comment
;
The symmetry employed for this shelxl refinement is uniquely defined
by the following loop, which should always be used as a source of
symmetry information in preference to the above space-group names.
They are only intended as comments.
;
_shelx_estimated_absorpt_t_min 0.980
_shelx_estimated_absorpt_t_max 0.985

loop_
_space_group_symop_operation_xyz
'x, y, z'
'-x, y, -z+1/2'
'x+1/2, y+1/2, z'
'-x+1/2, y+1/2, -z+1/2'
'-x, -y, -z'
'x, -y, z-1/2'
'-x+1/2, -y+1/2, -z'
'x+1/2, -y+1/2, z-1/2'

loop_
_atom_site_label
_atom_site_type_symbol
_atom_site_fract_x
_atom_site_fract_y
_atom_site_fract_z
_atom_site_U_iso_or_equiv
_atom_site_adp_type
_atom_site_occupancy
_atom_site_site_symmetry_order
_atom_site_calc_flag
_atom_site_refinement_flags_posn
_atom_site_refinement_flags_adp
_atom_site_refinement_flags_occupancy
_atom_site_disorder_assembly
_atom_site_disorder_group
O1 O 0.68773(4) 0.51589(11) 0.45139(3) 0.01804(16) Uani 1 1 d . . . . .
C2 C 0.75805(6) 0.46050(14) 0.45834(4) 0.0166(2) Uani 1 1 d . . . . .
C3 C 0.78722(6) 0.39227(15) 0.41491(4) 0.0196(2) Uani 1 1 d . . . . .
H3 H 0.759082 0.381898 0.382164 0.024 Uiso 1 1 calc R U . . .
C4 C 0.85819(6) 0.33973(15) 0.42039(4) 0.0212(2) Uani 1 1 d . . . . .
H4 H 0.878671 0.293237 0.390965 0.025 Uiso 1 1 calc R U . . .
C5 C 0.90023(6) 0.35382(16) 0.46840(5) 0.0212(2) Uani 1 1 d . . . . .
H5 H 0.948918 0.318687 0.471284 0.025 Uiso 1 1 calc R U . . .
C6 C 0.87069(6) 0.41906(15) 0.51164(4) 0.0187(2) Uani 1 1 d . . . . .
H6 H 0.898947 0.428152 0.544372 0.022 Uiso 1 1 calc R U . . .
C7 C 0.79886(6) 0.47174(14) 0.50700(4) 0.01607(19) Uani 1 1 d . . . . .
C8 C 0.76022(6) 0.53436(14) 0.54808(4) 0.01515(19) Uani 1 1 d . . . . .
C9 C 0.68995(5) 0.58318(14) 0.54259(4) 0.01501(19) Uani 1 1 d . . . . .
C10 C 0.65003(6) 0.58047(14) 0.49134(4) 0.0166(2) Uani 1 1 d . . . . .
O11 O 0.58922(4) 0.62678(12) 0.47935(3) 0.02115(17) Uani 1 1 d . . . . .
O12 O 0.78834(4) 0.54667(11) 0.59856(3) 0.01604(15) Uani 1 1 d . . . . .
C13 C 0.73374(5) 0.60495(14) 0.62660(4) 0.01508(19) Uani 1 1 d . . . . .
C14 C 0.75390(5) 0.61627(15) 0.68393(4) 0.01605(19) Uani 1 1 d . . . . .
H14A H 0.776144 0.498262 0.696384 0.019 Uiso 1 1 calc R U . . .
H14B H 0.710435 0.633960 0.701578 0.019 Uiso 1 1 calc R U . . .
C15 C 0.80573(6) 0.77492(15) 0.69882(4) 0.0174(2) Uani 1 1 d . . . . .
H15A H 0.844461 0.771734 0.675904 0.021 Uiso 1 1 calc R U . . .
H15B H 0.780320 0.893944 0.692923 0.021 Uiso 1 1 calc R U . . .
C16 C 0.83761(6) 0.76430(15) 0.75505(4) 0.0172(2) Uani 1 1 d . . . . .
O17 O 0.81189(5) 0.67033(12) 0.78703(3) 0.02312(18) Uani 1 1 d . . . . .
C18 C 0.90359(6) 0.8781(2) 0.76899(5) 0.0281(3) Uani 1 1 d . . . . .
H18A H 0.914092 0.883649 0.807043 0.042 Uiso 1 1 calc R U . . .
H18B H 0.895912 1.003368 0.755093 0.042 Uiso 1 1 calc R U . . .
H18C H 0.943737 0.821304 0.753906 0.042 Uiso 1 1 calc R U . . .
C19 C 0.67229(5) 0.63096(14) 0.59422(4) 0.01451(19) Uani 1 1 d . . . . .
C20 C 0.60412(5) 0.68568(14) 0.61208(4) 0.01516(19) Uani 1 1 d . . . . .
C21 C 0.53986(6) 0.60098(15) 0.59266(4) 0.0167(2) Uani 1 1 d . . . . .
H21 H 0.539254 0.514836 0.564804 0.020 Uiso 1 1 calc R U . . .
C22 C 0.47713(6) 0.64178(16) 0.61373(4) 0.0179(2) Uani 1 1 d . . . . .
H22 H 0.433851 0.581723 0.601385 0.021 Uiso 1 1 calc R U . . .
C23 C 0.47925(6) 0.77251(15) 0.65328(4) 0.0172(2) Uani 1 1 d . . . . .
C24 C 0.54116(6) 0.86481(15) 0.67202(4) 0.0180(2) Uani 1 1 d . . . . .
H24 H 0.540775 0.956648 0.698319 0.022 Uiso 1 1 calc R U . . .
C25 C 0.60344(6) 0.81958(15) 0.65139(4) 0.0164(2) Uani 1 1 d . . . . .
H25 H 0.646475 0.880178 0.664040 0.020 Uiso 1 1 calc R U . . .
O26 O 0.36267(5) 0.71260(14) 0.66755(4) 0.0311(2) Uani 1 1 d . . . . .
N26 N 0.41398(5) 0.81532(15) 0.67668(4) 0.0215(2) Uani 1 1 d . . . . .
O27 O 0.41412(5) 0.95233(15) 0.70510(4) 0.0322(2) Uani 1 1 d . . . . .

loop_
_atom_site_aniso_label
_atom_site_aniso_U_11
_atom_site_aniso_U_22
_atom_site_aniso_U_33
_atom_site_aniso_U_23
_atom_site_aniso_U_13
_atom_site_aniso_U_12
O1 0.0228(4) 0.0182(4) 0.0127(3) -0.0005(3) 0.0001(3) -0.0007(3)
C2 0.0225(5) 0.0123(4) 0.0149(4) 0.0016(3) 0.0022(4) -0.0023(4)
C3 0.0302(5) 0.0145(5) 0.0143(4) 0.0008(4) 0.0037(4) -0.0034(4)
C4 0.0312(6) 0.0144(5) 0.0191(5) 0.0002(4) 0.0087(4) -0.0017(4)
C5 0.0245(5) 0.0172(5) 0.0226(5) 0.0006(4) 0.0066(4) 0.0002(4)
C6 0.0224(5) 0.0168(5) 0.0172(5) 0.0012(4) 0.0030(4) -0.0009(4)
C7 0.0211(5) 0.0129(4) 0.0144(4) 0.0011(3) 0.0026(4) -0.0019(4)
C8 0.0195(5) 0.0139(4) 0.0115(4) 0.0006(3) -0.0006(3) -0.0020(4)
C9 0.0188(5) 0.0126(4) 0.0131(4) 0.0007(3) -0.0005(3) -0.0021(3)
C10 0.0226(5) 0.0128(4) 0.0139(4) -0.0001(3) -0.0006(4) -0.0030(4)
O11 0.0217(4) 0.0223(4) 0.0180(4) -0.0017(3) -0.0043(3) 0.0010(3)
O12 0.0163(3) 0.0196(4) 0.0120(3) 0.0004(3) 0.0006(3) -0.0005(3)
C13 0.0164(4) 0.0152(5) 0.0135(4) -0.0005(3) 0.0014(3) -0.0015(4)
C14 0.0159(4) 0.0189(5) 0.0129(4) 0.0013(4) -0.0003(3) -0.0011(4)
C15 0.0194(5) 0.0190(5) 0.0132(4) 0.0009(4) -0.0010(4) -0.0031(4)
C16 0.0175(4) 0.0186(5) 0.0149(4) -0.0031(4) -0.0011(4) 0.0047(4)
O17 0.0301(4) 0.0245(4) 0.0145(4) 0.0014(3) 0.0010(3) 0.0034(3)
C18 0.0215(5) 0.0379(7) 0.0236(6) -0.0079(5) -0.0034(4) -0.0037(5)
C19 0.0170(4) 0.0122(4) 0.0138(4) -0.0001(3) -0.0003(3) -0.0015(3)
C20 0.0175(4) 0.0144(4) 0.0129(4) 0.0013(3) -0.0014(3) -0.0001(4)
C21 0.0183(5) 0.0159(5) 0.0151(4) -0.0022(4) -0.0016(4) 0.0001(4)
C22 0.0164(4) 0.0196(5) 0.0168(5) -0.0003(4) -0.0023(4) -0.0003(4)
C23 0.0169(4) 0.0196(5) 0.0146(4) 0.0012(4) -0.0001(4) 0.0030(4)
C24 0.0218(5) 0.0173(5) 0.0141(4) -0.0022(4) -0.0012(4) 0.0012(4)
C25 0.0185(5) 0.0152(5) 0.0148(4) -0.0002(4) -0.0020(4) -0.0015(4)
O26 0.0211(4) 0.0348(5) 0.0382(5) -0.0001(4) 0.0074(4) -0.0014(4)
N26 0.0194(4) 0.0281(5) 0.0165(4) 0.0011(4) 0.0000(3) 0.0056(4)
O27 0.0258(4) 0.0443(6) 0.0256(4) -0.0145(4) -0.0009(4) 0.0097(4)

loop_
_atom_type_symbol
_atom_type_description
_atom_type_scat_dispersion_real
_atom_type_scat_dispersion_imag
_atom_type_scat_source
C C 0.0033 0.0016 'International Tables Vol C Tables 4.2.6.8 and 6.1.1.4'
H H 0.0000 0.0000 'International Tables Vol C Tables 4.2.6.8 and 6.1.1.4'
N N 0.0061 0.0033 'International Tables Vol C Tables 4.2.6.8 and 6.1.1.4'
O O 0.0106 0.0060 'International Tables Vol C Tables 4.2.6.8 and 6.1.1.4'

loop_
_geom_angle_atom_site_label_1
_geom_angle_atom_site_label_2
_geom_angle_atom_site_label_3
_geom_angle
_geom_angle_site_symmetry_1
_geom_angle_site_symmetry_3
_geom_angle_publ_flag
C2 O1 C10 124.30(8) . . ?
O1 C2 C3 117.33(9) . . ?
O1 C2 C7 121.81(9) . . ?
C3 C2 C7 120.86(10) . . ?
C4 C3 C2 118.65(10) . . ?
C4 C3 H3 120.7 . . ?
C2 C3 H3 120.7 . . ?
C3 C4 C5 121.31(11) . . ?
C3 C4 H4 119.3 . . ?
C5 C4 H4 119.3 . . ?
C6 C5 C4 119.82(11) . . ?
C6 C5 H5 120.1 . . ?
C4 C5 H5 120.1 . . ?
C5 C6 C7 119.76(10) . . ?
C5 C6 H6 120.1 . . ?
C7 C6 H6 120.1 . . ?
C2 C7 C6 119.58(10) . . ?
C2 C7 C8 114.01(10) . . ?
C6 C7 C8 126.40(10) . . ?
O12 C8 C9 110.96(9) . . ?
O12 C8 C7 123.77(9) . . ?
C9 C8 C7 125.23(9) . . ?
C8 C9 C10 119.65(10) . . ?
C8 C9 C19 106.59(9) . . ?
C10 C9 C19 133.76(10) . . ?
O11 C10 O1 116.99(9) . . ?
O11 C10 C9 128.15(10) . . ?
O1 C10 C9 114.86(9) . . ?
C8 O12 C13 106.50(8) . . ?
C19 C13 O12 110.75(9) . . ?
C19 C13 C14 135.01(10) . . ?
O12 C13 C14 114.17(8) . . ?
C13 C14 C15 112.20(9) . . ?
C13 C14 H14A 109.2 . . ?
C15 C14 H14A 109.2 . . ?
C13 C14 H14B 109.2 . . ?
C15 C14 H14B 109.2 . . ?
H14A C14 H14B 107.9 . . ?
C16 C15 C14 112.34(9) . . ?
C16 C15 H15A 109.1 . . ?
C14 C15 H15A 109.1 . . ?
C16 C15 H15B 109.1 . . ?
C14 C15 H15B 109.1 . . ?
H15A C15 H15B 107.9 . . ?
O17 C16 C18 121.93(10) . . ?
O17 C16 C15 122.29(10) . . ?
C18 C16 C15 115.78(10) . . ?
C16 C18 H18A 109.5 . . ?
C16 C18 H18B 109.5 . . ?
H18A C18 H18B 109.5 . . ?
C16 C18 H18C 109.5 . . ?
H18A C18 H18C 109.5 . . ?
H18B C18 H18C 109.5 . . ?
C13 C19 C9 105.20(9) . . ?
C13 C19 C20 124.16(9) . . ?
C9 C19 C20 130.56(9) . . ?
C25 C20 C21 118.92(10) . . ?
C25 C20 C19 119.33(9) . . ?
C21 C20 C19 121.68(9) . . ?
C22 C21 C20 120.69(10) . . ?
C22 C21 H21 119.7 . . ?
C20 C21 H21 119.7 . . ?
C23 C22 C21 118.34(10) . . ?
C23 C22 H22 120.8 . . ?
C21 C22 H22 120.8 . . ?
C24 C23 C22 122.63(10) . . ?
C24 C23 N26 118.12(10) . . ?
C22 C23 N26 119.25(10) . . ?
C25 C24 C23 118.25(10) . . ?
C25 C24 H24 120.9 . . ?
C23 C24 H24 120.9 . . ?
C24 C25 C20 121.09(10) . . ?
C24 C25 H25 119.5 . . ?
C20 C25 H25 119.5 . . ?
O26 N26 O27 123.57(10) . . ?
O26 N26 C23 118.54(10) . . ?
O27 N26 C23 117.88(10) . . ?

loop_
_geom_bond_atom_site_label_1
_geom_bond_atom_site_label_2
_geom_bond_distance
_geom_bond_site_symmetry_2
_geom_bond_publ_flag
O1 C2 1.3813(13) . ?
O1 C10 1.3953(13) . ?
C2 C3 1.3914(15) . ?
C2 C7 1.4010(14) . ?
C3 C4 1.3868(17) . ?
C3 H3 0.9500 . ?
C4 C5 1.3993(16) . ?
C4 H4 0.9500 . ?
C5 C6 1.3831(16) . ?
C5 H5 0.9500 . ?
C6 C7 1.4029(15) . ?
C6 H6 0.9500 . ?
C7 C8 1.4245(15) . ?
C8 O12 1.3533(12) . ?
C8 C9 1.3668(14) . ?
C9 C10 1.4478(14) . ?
C9 C19 1.4487(14) . ?
C10 O11 1.2050(13) . ?
O12 C13 1.3889(13) . ?
C13 C19 1.3672(14) . ?
C13 C14 1.4871(14) . ?
C14 C15 1.5310(15) . ?
C14 H14A 0.9900 . ?
C14 H14B 0.9900 . ?
C15 C16 1.5093(14) . ?
C15 H15A 0.9900 . ?
C15 H15B 0.9900 . ?
C16 O17 1.2110(14) . ?
C16 C18 1.5050(16) . ?
C18 H18A 0.9800 . ?
C18 H18B 0.9800 . ?
C18 H18C 0.9800 . ?
C19 C20 1.4696(14) . ?
C20 C25 1.4030(14) . ?
C20 C21 1.4032(14) . ?
C21 C22 1.3890(15) . ?
C21 H21 0.9500 . ?
C22 C23 1.3882(15) . ?
C22 H22 0.9500 . ?
C23 C24 1.3877(15) . ?
C23 N26 1.4645(14) . ?
C24 C25 1.3831(15) . ?
C24 H24 0.9500 . ?
C25 H25 0.9500 . ?
O26 N26 1.2244(14) . ?
N26 O27 1.2328(14) . ?

loop_
_geom_hbond_atom_site_label_D
_geom_hbond_atom_site_label_H
_geom_hbond_atom_site_label_A
_geom_hbond_distance_DH
_geom_hbond_distance_HA
_geom_hbond_distance_DA
_geom_hbond_angle_DHA
_geom_hbond_site_symmetry_A
_geom_hbond_publ_flag
C3 H3 O26 0.95 2.60 3.4357(15) 146.9 5_666 yes
C14 H14A O27 0.99 2.61 3.2433(14) 121.5 3_545 yes
C22 H22 O1 0.95 2.64 3.5620(13) 165.0 5_666 yes
C22 H22 O11 0.95 2.57 3.2324(13) 127.1 5_666 yes
C24 H24 O27 0.95 2.54 3.2496(14) 131.5 2_656 yes

loop_
_geom_torsion_atom_site_label_1
_geom_torsion_atom_site_label_2
_geom_torsion_atom_site_label_3
_geom_torsion_atom_site_label_4
_geom_torsion
_geom_torsion_site_symmetry_1
_geom_torsion_site_symmetry_2
_geom_torsion_site_symmetry_3
_geom_torsion_site_symmetry_4
_geom_torsion_publ_flag
C10 O1 C2 C3 177.41(9) . . . . ?
C10 O1 C2 C7 -2.52(15) . . . . ?
O1 C2 C3 C4 178.47(9) . . . . ?
C7 C2 C3 C4 -1.60(16) . . . . ?
C2 C3 C4 C5 0.15(16) . . . . ?
C3 C4 C5 C6 0.84(17) . . . . ?
C4 C5 C6 C7 -0.39(17) . . . . ?
O1 C2 C7 C6 -178.03(9) . . . . ?
C3 C2 C7 C6 2.05(16) . . . . ?
O1 C2 C7 C8 3.38(14) . . . . ?
C3 C2 C7 C8 -176.55(10) . . . . ?
C5 C6 C7 C2 -1.03(16) . . . . ?
C5 C6 C7 C8 177.38(11) . . . . ?
C2 C7 C8 O12 176.63(9) . . . . ?
C6 C7 C8 O12 -1.85(17) . . . . ?
C2 C7 C8 C9 -0.83(15) . . . . ?
C6 C7 C8 C9 -179.32(11) . . . . ?
O12 C8 C9 C10 179.59(9) . . . . ?
C7 C8 C9 C10 -2.67(16) . . . . ?
O12 C8 C9 C19 0.15(12) . . . . ?
C7 C8 C9 C19 177.89(10) . . . . ?
C2 O1 C10 O11 178.85(10) . . . . ?
C2 O1 C10 C9 -1.07(14) . . . . ?
C8 C9 C10 O11 -176.40(11) . . . . ?
C19 C9 C10 O11 2.9(2) . . . . ?
C8 C9 C10 O1 3.51(14) . . . . ?
C19 C9 C10 O1 -177.23(10) . . . . ?
C9 C8 O12 C13 0.29(11) . . . . ?
C7 C8 O12 C13 -177.49(10) . . . . ?
C8 O12 C13 C19 -0.66(11) . . . . ?
C8 O12 C13 C14 176.71(9) . . . . ?
C19 C13 C14 C15 -113.42(13) . . . . ?
O12 C13 C14 C15 70.05(12) . . . . ?
C13 C14 C15 C16 -168.59(9) . . . . ?
C14 C15 C16 O17 -17.12(15) . . . . ?
C14 C15 C16 C18 162.88(10) . . . . ?
O12 C13 C19 C9 0.74(12) . . . . ?
C14 C13 C19 C9 -175.87(11) . . . . ?
O12 C13 C19 C20 177.58(9) . . . . ?
C14 C13 C19 C20 0.98(19) . . . . ?
C8 C9 C19 C13 -0.54(11) . . . . ?
C10 C9 C19 C13 -179.86(11) . . . . ?
C8 C9 C19 C20 -177.10(10) . . . . ?
C10 C9 C19 C20 3.57(19) . . . . ?
C13 C19 C20 C25 40.75(15) . . . . ?
C9 C19 C20 C25 -143.25(11) . . . . ?
C13 C19 C20 C21 -136.08(11) . . . . ?
C9 C19 C20 C21 39.91(17) . . . . ?
C25 C20 C21 C22 -3.25(16) . . . . ?
C19 C20 C21 C22 173.60(10) . . . . ?
C20 C21 C22 C23 2.00(16) . . . . ?
C21 C22 C23 C24 0.73(16) . . . . ?
C21 C22 C23 N26 -178.95(10) . . . . ?
C22 C23 C24 C25 -2.12(16) . . . . ?
N26 C23 C24 C25 177.57(10) . . . . ?
C23 C24 C25 C20 0.80(16) . . . . ?
C21 C20 C25 C24 1.82(15) . . . . ?
C19 C20 C25 C24 -175.10(10) . . . . ?
C24 C23 N26 O26 -166.81(10) . . . . ?
C22 C23 N26 O26 12.89(15) . . . . ?
C24 C23 N26 O27 12.36(15) . . . . ?
C22 C23 N26 O27 -167.94(10) . . . . ?
